data_7154411
loop_
_publ_author_name
'Sun, Jing'
'Chen, Liang'
'Gong, Hui'
'Yan, Chao-Guo'

_publ_section_title
;
 Convenient synthesis of functionalized spiro[indoline-3,2'-pyrrolizines]
 or spiro[indoline-3,3'-pyrrolidines] via multicomponent reactions.
;
_journal_issue 21
_journal_name_full 'Organic &amp; biomolecular chemistry'
_journal_page_first 5905
_journal_page_last 5917
_journal_paper_doi 10.1039/c5ob00437c
_journal_volume 13
_journal_year 2015
_chemical_formula_moiety 'C44 H42 N2 O10'
_chemical_formula_sum 'C44 H42 N2 O10'
_chemical_formula_weight 758.80
_chemical_name_systematic
; 
 ? 
;
_space_group_IT_number 14
_symmetry_cell_setting monoclinic
_symmetry_space_group_name_Hall '-P 2ybc'
_symmetry_space_group_name_H-M 'P 1 21/c 1'
_atom_sites_solution_hydrogens geom
_atom_sites_solution_primary direct
_atom_sites_solution_secondary difmap
_audit_block_doi 10.5517/cc14930k
_audit_creation_method SHELXL-97
_audit_update_record
;
2015-02-27 deposited with the CCDC.
2015-04-02 downloaded from the CCDC.
;
_cell_angle_alpha 90.00
_cell_angle_beta 94.485(4)
_cell_angle_gamma 90.00
_cell_formula_units_Z 4
_cell_length_a 15.9722(18)
_cell_length_b 8.9978(10)
_cell_length_c 27.367(3)
_cell_measurement_reflns_used 8672
_cell_measurement_temperature 296(2)
_cell_measurement_theta_max 22.42
_cell_measurement_theta_min 2.56
_cell_volume 3921.0(8)
_computing_cell_refinement 'Bruker SMART'
_computing_data_collection 'Bruker SMART'
_computing_data_reduction 'Bruker SAINT'
_computing_molecular_graphics 'Bruker SHELXTL'
_computing_publication_material 'Bruker SHELXTL'
_computing_structure_refinement 'SHELXL-97 (Sheldrick, 2008)'
_computing_structure_solution 'SHELXS-97 (Sheldrick, 2008)'
_diffrn_ambient_temperature 296(2)
_diffrn_measured_fraction_theta_full 0.990
_diffrn_measured_fraction_theta_max 0.990
_diffrn_measurement_device_type 'CCD area detector'
_diffrn_measurement_method 'phi and omega scans'
_diffrn_radiation_monochromator graphite
_diffrn_radiation_source 'fine-focus sealed tube'
_diffrn_radiation_type MoK\a
_diffrn_radiation_wavelength 0.71073
_diffrn_reflns_av_R_equivalents 0.0629
_diffrn_reflns_av_sigmaI/netI 0.0829
_diffrn_reflns_limit_h_max 20
_diffrn_reflns_limit_h_min -17
_diffrn_reflns_limit_k_max 11
_diffrn_reflns_limit_k_min -11
_diffrn_reflns_limit_l_max 35
_diffrn_reflns_limit_l_min -35
_diffrn_reflns_number 40946
_diffrn_reflns_theta_full 27.62
_diffrn_reflns_theta_max 27.62
_diffrn_reflns_theta_min 1.89
_exptl_absorpt_coefficient_mu 0.091
_exptl_absorpt_correction_T_max 0.977
_exptl_absorpt_correction_T_min 0.970
_exptl_absorpt_correction_type multi-scan
_exptl_absorpt_process_details sadabs
_exptl_crystal_colour colorless
_exptl_crystal_density_diffrn 1.285
_exptl_crystal_density_method 'not measured'
_exptl_crystal_description block
_exptl_crystal_F_000 1600
_exptl_crystal_size_max 0.34
_exptl_crystal_size_mid 0.30
_exptl_crystal_size_min 0.26
_refine_diff_density_max 0.470
_refine_diff_density_min -0.563
_refine_diff_density_rms 0.150
_refine_ls_extinction_coef 0.0199(11)
_refine_ls_extinction_expression Fc^*^=kFc[1+0.001xFc^2^\l^3^/sin(2\q)]^-1/4^
_refine_ls_extinction_method SHELXL
_refine_ls_goodness_of_fit_ref 1.041
_refine_ls_hydrogen_treatment constr
_refine_ls_matrix_type full
_refine_ls_number_parameters 511
_refine_ls_number_reflns 9030
_refine_ls_number_restraints 0
_refine_ls_restrained_S_all 1.041
_refine_ls_R_factor_all 0.1676
_refine_ls_R_factor_gt 0.0670
_refine_ls_shift/su_max 0.000
_refine_ls_shift/su_mean 0.000
_refine_ls_structure_factor_coef Fsqd
_refine_ls_weighting_details 'calc w=1/[\s^2^(Fo^2^)+(0.0859P)^2^+0.0000P] where P=(Fo^2^+2Fc^2^)/3'
_refine_ls_weighting_scheme calc
_refine_ls_wR_factor_gt 0.1381
_refine_ls_wR_factor_ref 0.1756
_reflns_number_gt 4344
_reflns_number_total 9030
_reflns_threshold_expression >2sigma(I)
_cod_data_source_file c5ob00437c3.cif
_cod_data_source_block 4i
_cod_depositor_comments
;
The following automatic conversions were performed:

'_symmetry_cell_setting' value 'Monoclinic' changed to 'monoclinic'
according to
/usr/data/users/saulius/crontab/automatic-downloads/rss-feeds/RSC/lib/dictionaries/cif_core.dic
dictionary named 'cif_core.dic' version 2.4.2 from 2011-04-26.

Automatic conversion script
Id: cif_fix_values 3143 2015-03-26 13:38:13Z robertas 

 Adding full bibliography for 7154402--7154411.cif.
;
_cod_original_sg_symbol_H-M 'P 21/c'
_cod_database_code 7154411

loop_
_symmetry_equiv_pos_as_xyz
'x, y, z'
'-x, y+1/2, -z+1/2'
'-x, -y, -z'
'x, -y-1/2, z-1/2'

loop_
_atom_site_label
_atom_site_type_symbol
_atom_site_fract_x
_atom_site_fract_y
_atom_site_fract_z
_atom_site_U_iso_or_equiv
_atom_site_adp_type
_atom_site_occupancy
_atom_site_symmetry_multiplicity
_atom_site_calc_flag
_atom_site_refinement_flags
C1 C -0.16054(15) 0.5879(3) 0.08362(11) 0.0752(8) Uani 1 1 d .
H1 H -0.1668 0.6182 0.0510 0.090 Uiso 1 1 calc R
C2 C -0.22892(18) 0.5369(4) 0.10585(16) 0.0982(11) Uani 1 1 d .
H2 H -0.2811 0.5330 0.0883 0.118 Uiso 1 1 calc R
C3 C -0.22110(18) 0.4919(4) 0.15346(17) 0.0918(11) Uani 1 1 d .
H3 H -0.2677 0.4578 0.1685 0.110 Uiso 1 1 calc R
C4 C -0.14406(18) 0.4974(3) 0.17896(13) 0.0833(9) Uani 1 1 d .
H4 H -0.1381 0.4675 0.2116 0.100 Uiso 1 1 calc R
C5 C -0.07512(16) 0.5473(3) 0.15620(11) 0.0667(8) Uani 1 1 d .
H5 H -0.0227 0.5484 0.1735 0.080 Uiso 1 1 calc R
C6 C -0.08277(13) 0.5949(3) 0.10890(9) 0.0526(6) Uani 1 1 d .
C7 C -0.01045(13) 0.6630(3) 0.08438(9) 0.0589(7) Uani 1 1 d .
H7A H -0.0227 0.6575 0.0491 0.071 Uiso 1 1 calc R
H7B H -0.0066 0.7674 0.0932 0.071 Uiso 1 1 calc R
C8 C 0.13996(13) 0.6726(3) 0.11402(8) 0.0444(6) Uani 1 1 d .
C9 C 0.21732(12) 0.5705(2) 0.11281(8) 0.0401(5) Uani 1 1 d .
C10 C 0.18016(13) 0.4330(2) 0.08770(8) 0.0406(5) Uani 1 1 d .
C11 C 0.21484(14) 0.3001(3) 0.07509(8) 0.0497(6) Uani 1 1 d .
H11 H 0.2721 0.2830 0.0813 0.060 Uiso 1 1 calc R
C12 C 0.16250(16) 0.1907(3) 0.05271(9) 0.0574(7) Uani 1 1 d .
H12 H 0.1851 0.1000 0.0441 0.069 Uiso 1 1 calc R
C13 C 0.07790(16) 0.2166(3) 0.04340(9) 0.0569(7) Uani 1 1 d .
H13 H 0.0443 0.1434 0.0280 0.068 Uiso 1 1 calc R
C14 C 0.04172(14) 0.3482(3) 0.05637(8) 0.0520(6) Uani 1 1 d .
H14 H -0.0156 0.3650 0.0501 0.062 Uiso 1 1 calc R
C15 C 0.09364(13) 0.4541(3) 0.07904(8) 0.0420(6) Uani 1 1 d .
C16 C 0.25927(12) 0.5407(2) 0.16541(8) 0.0405(5) Uani 1 1 d .
H16 H 0.2612 0.6347 0.1835 0.049 Uiso 1 1 calc R
C17 C 0.21429(13) 0.4254(3) 0.19518(8) 0.0426(6) Uani 1 1 d .
C18 C 0.15528(13) 0.4769(3) 0.23101(8) 0.0453(6) Uani 1 1 d .
C19 C 0.12831(15) 0.6214(3) 0.23476(9) 0.0580(7) Uani 1 1 d .
H19 H 0.1486 0.6939 0.2145 0.070 Uiso 1 1 calc R
C20 C 0.07125(16) 0.6606(3) 0.26823(10) 0.0684(8) Uani 1 1 d .
H20 H 0.0522 0.7582 0.2691 0.082 Uiso 1 1 calc R
C21 C 0.04232(17) 0.5584(4) 0.30002(10) 0.0688(8) Uani 1 1 d .
C22 C -0.0187(2) 0.6025(4) 0.33683(12) 0.1029(12) Uani 1 1 d .
H22A H -0.0137 0.5351 0.3641 0.154 Uiso 1 1 calc R
H22B H -0.0750 0.5987 0.3217 0.154 Uiso 1 1 calc R
H22C H -0.0064 0.7017 0.3482 0.154 Uiso 1 1 calc R
C23 C 0.0711(2) 0.4168(4) 0.29684(12) 0.0956(11) Uani 1 1 d .
H23 H 0.0528 0.3455 0.3182 0.115 Uiso 1 1 calc R
C24 C 0.12636(19) 0.3750(3) 0.26308(10) 0.0779(9) Uani 1 1 d .
H24 H 0.1443 0.2767 0.2620 0.094 Uiso 1 1 calc R
C25 C 0.35346(18) 0.5897(4) 0.27919(11) 0.0839(9) Uani 1 1 d .
H25 H 0.3438 0.6882 0.2701 0.101 Uiso 1 1 calc R
C26 C 0.3288(2) 0.5415(7) 0.32307(14) 0.1264(16) Uani 1 1 d .
H26 H 0.3019 0.6060 0.3433 0.152 Uiso 1 1 calc R
C27 C 0.3436(3) 0.4019(8) 0.33666(16) 0.136(2) Uani 1 1 d .
H27 H 0.3272 0.3704 0.3668 0.163 Uiso 1 1 calc R
C28 C 0.3821(3) 0.3024(6) 0.30787(17) 0.1232(15) Uani 1 1 d .
H28 H 0.3914 0.2048 0.3180 0.148 Uiso 1 1 calc R
C29 C 0.40727(19) 0.3520(4) 0.26256(12) 0.0888(10) Uani 1 1 d .
H29 H 0.4341 0.2873 0.2424 0.107 Uiso 1 1 calc R
C30 C 0.39199(15) 0.4972(3) 0.24809(9) 0.0595(7) Uani 1 1 d .
C31 C 0.41293(14) 0.5506(3) 0.19852(8) 0.0561(7) Uani 1 1 d .
H31A H 0.4688 0.5164 0.1924 0.067 Uiso 1 1 calc R
H31B H 0.4135 0.6584 0.1983 0.067 Uiso 1 1 calc R
C32 C 0.34983(12) 0.4949(3) 0.15716(8) 0.0418(6) Uani 1 1 d .
H32 H 0.3531 0.3863 0.1552 0.050 Uiso 1 1 calc R
C33 C 0.44382(12) 0.5714(2) 0.09339(8) 0.0418(6) Uani 1 1 d .
C34 C 0.49941(14) 0.4378(3) 0.10354(9) 0.0494(6) Uani 1 1 d .
C35 C 0.5224(2) 0.1881(4) 0.08403(15) 0.1131(13) Uani 1 1 d .
H35A H 0.5781 0.2136 0.0762 0.170 Uiso 1 1 calc R
H35B H 0.4998 0.1133 0.0617 0.170 Uiso 1 1 calc R
H35C H 0.5242 0.1507 0.1169 0.170 Uiso 1 1 calc R
C36 C 0.47289(13) 0.6899(3) 0.06972(8) 0.0495(6) Uani 1 1 d .
H36 H 0.4403 0.7757 0.0680 0.059 Uiso 1 1 calc R
C37 C 0.55158(15) 0.6921(3) 0.04680(9) 0.0502(6) Uani 1 1 d .
C38 C 0.65168(18) 0.8510(4) 0.01505(11) 0.0943(10) Uani 1 1 d .
H38A H 0.6976 0.8252 0.0382 0.141 Uiso 1 1 calc R
H38B H 0.6572 0.9528 0.0053 0.141 Uiso 1 1 calc R
H38C H 0.6523 0.7878 -0.0132 0.141 Uiso 1 1 calc R
C39 C 0.29179(12) 0.6455(2) 0.08701(8) 0.0404(6) Uani 1 1 d .
C40 C 0.30040(14) 0.8133(3) 0.09943(10) 0.0494(6) Uani 1 1 d .
C41 C 0.3260(3) 0.9926(3) 0.16167(13) 0.1048(12) Uani 1 1 d .
H41A H 0.3619 1.0492 0.1421 0.157 Uiso 1 1 calc R
H41B H 0.3466 0.9985 0.1955 0.157 Uiso 1 1 calc R
H41C H 0.2700 1.0319 0.1577 0.157 Uiso 1 1 calc R
C42 C 0.28575(14) 0.6281(3) 0.03091(8) 0.0495(6) Uani 1 1 d .
H42A H 0.3388 0.6584 0.0191 0.059 Uiso 1 1 calc R
H42B H 0.2779 0.5237 0.0231 0.059 Uiso 1 1 calc R
C43 C 0.21663(16) 0.7148(3) 0.00356(9) 0.0533(6) Uani 1 1 d .
C44 C 0.17959(18) 0.8556(4) -0.06733(11) 0.0904(10) Uani 1 1 d .
H44A H 0.1412 0.7839 -0.0823 0.136 Uiso 1 1 calc R
H44B H 0.2056 0.9095 -0.0924 0.136 Uiso 1 1 calc R
H44C H 0.1496 0.9236 -0.0480 0.136 Uiso 1 1 calc R
N1 N 0.07081(10) 0.5936(2) 0.09686(7) 0.0459(5) Uani 1 1 d .
N2 N 0.36401(10) 0.55955(19) 0.10886(6) 0.0410(5) Uani 1 1 d .
O1 O 0.14048(10) 0.80004(19) 0.12884(6) 0.0591(5) Uani 1 1 d .
O2 O 0.22834(10) 0.29441(19) 0.18991(6) 0.0584(5) Uani 1 1 d .
O3 O 0.56214(11) 0.4369(2) 0.13094(7) 0.0764(6) Uani 1 1 d .
O4 O 0.46944(11) 0.3193(2) 0.07987(7) 0.0717(5) Uani 1 1 d .
O5 O 0.59305(11) 0.5846(2) 0.03719(7) 0.0725(5) Uani 1 1 d .
O6 O 0.57349(10) 0.8318(2) 0.03731(6) 0.0697(5) Uani 1 1 d .
O7 O 0.28999(11) 0.90934(19) 0.06891(7) 0.0674(5) Uani 1 1 d .
O8 O 0.32524(10) 0.83839(17) 0.14594(6) 0.0594(5) Uani 1 1 d .
O9 O 0.14483(11) 0.7201(2) 0.01370(6) 0.0755(6) Uani 1 1 d .
O10 O 0.24362(10) 0.7799(2) -0.03604(6) 0.0662(5) Uani 1 1 d .

loop_
_atom_site_aniso_label
_atom_site_aniso_U_11
_atom_site_aniso_U_22
_atom_site_aniso_U_33
_atom_site_aniso_U_23
_atom_site_aniso_U_13
_atom_site_aniso_U_12
C1 0.0370(15) 0.109(2) 0.079(2) -0.0063(17) -0.0035(14) 0.0099(15)
C2 0.0349(17) 0.132(3) 0.126(3) -0.010(3) -0.0034(19) 0.0007(17)
C3 0.0420(19) 0.095(2) 0.142(3) 0.005(2) 0.030(2) 0.0005(16)
C4 0.0586(19) 0.093(2) 0.101(2) 0.0184(19) 0.0243(18) 0.0063(16)
C5 0.0394(14) 0.084(2) 0.077(2) 0.0154(16) 0.0069(14) 0.0018(13)
C6 0.0327(13) 0.0633(16) 0.0621(17) -0.0010(13) 0.0049(12) 0.0122(11)
C7 0.0383(14) 0.0736(17) 0.0650(17) 0.0142(14) 0.0053(12) 0.0166(12)
C8 0.0400(14) 0.0524(16) 0.0421(14) 0.0094(12) 0.0114(11) 0.0074(12)
C9 0.0316(11) 0.0471(13) 0.0420(13) 0.0051(11) 0.0057(10) 0.0077(10)
C10 0.0336(12) 0.0509(14) 0.0374(13) 0.0057(11) 0.0035(10) 0.0029(10)
C11 0.0425(13) 0.0580(16) 0.0487(15) -0.0010(12) 0.0038(11) 0.0088(12)
C12 0.0625(17) 0.0605(16) 0.0494(15) -0.0039(13) 0.0058(13) 0.0048(14)
C13 0.0549(17) 0.0644(18) 0.0513(16) -0.0040(13) 0.0023(13) -0.0124(13)
C14 0.0362(13) 0.0729(18) 0.0470(15) 0.0042(13) 0.0040(11) -0.0037(13)
C15 0.0368(13) 0.0524(15) 0.0377(13) 0.0067(11) 0.0079(10) 0.0044(11)
C16 0.0375(12) 0.0453(13) 0.0393(13) 0.0040(10) 0.0065(10) 0.0021(10)
C17 0.0399(13) 0.0488(16) 0.0388(13) 0.0018(11) 0.0009(10) 0.0008(11)
C18 0.0423(13) 0.0538(16) 0.0403(13) -0.0021(12) 0.0072(11) -0.0073(11)
C19 0.0592(16) 0.0589(18) 0.0586(17) 0.0000(13) 0.0224(13) -0.0057(13)
C20 0.0665(18) 0.0684(18) 0.0738(19) -0.0118(16) 0.0273(15) -0.0037(14)
C21 0.0695(18) 0.085(2) 0.0556(17) -0.0190(16) 0.0253(14) -0.0212(16)
C22 0.104(3) 0.129(3) 0.083(2) -0.027(2) 0.057(2) -0.023(2)
C23 0.139(3) 0.076(2) 0.081(2) 0.0057(18) 0.070(2) -0.015(2)
C24 0.113(2) 0.0593(17) 0.0678(19) 0.0024(15) 0.0455(18) -0.0092(17)
C25 0.078(2) 0.122(3) 0.0513(19) -0.0159(19) 0.0023(16) -0.0023(19)
C26 0.100(3) 0.231(6) 0.047(2) -0.017(3) 0.002(2) 0.009(3)
C27 0.097(3) 0.250(7) 0.060(3) 0.048(4) 0.001(2) -0.009(4)
C28 0.102(3) 0.164(4) 0.099(3) 0.066(3) -0.018(3) 0.000(3)
C29 0.080(2) 0.112(3) 0.073(2) 0.033(2) -0.0041(17) 0.0133(19)
C30 0.0434(14) 0.093(2) 0.0407(15) 0.0074(15) -0.0063(12) -0.0026(14)
C31 0.0428(13) 0.0769(18) 0.0477(15) 0.0051(13) -0.0021(11) -0.0021(12)
C32 0.0332(12) 0.0514(14) 0.0408(13) 0.0081(11) 0.0039(10) 0.0011(10)
C33 0.0319(12) 0.0537(15) 0.0401(13) 0.0033(11) 0.0041(10) 0.0000(11)
C34 0.0320(13) 0.0657(17) 0.0511(15) 0.0034(13) 0.0068(12) 0.0036(12)
C35 0.115(3) 0.075(2) 0.145(3) -0.013(2) -0.017(2) 0.046(2)
C36 0.0361(13) 0.0616(16) 0.0517(15) 0.0034(13) 0.0097(11) 0.0053(11)
C37 0.0399(14) 0.0652(18) 0.0465(15) -0.0003(13) 0.0092(11) -0.0046(13)
C38 0.071(2) 0.129(3) 0.087(2) 0.012(2) 0.0349(17) -0.0362(19)
C39 0.0323(12) 0.0471(14) 0.0422(13) 0.0079(11) 0.0062(10) 0.0050(10)
C40 0.0409(13) 0.0529(17) 0.0563(17) 0.0106(14) 0.0154(12) 0.0042(11)
C41 0.162(3) 0.057(2) 0.096(3) -0.0121(17) 0.015(2) -0.015(2)
C42 0.0412(13) 0.0635(16) 0.0440(14) 0.0097(12) 0.0054(11) 0.0057(11)
C43 0.0451(15) 0.0710(17) 0.0438(15) 0.0140(13) 0.0030(12) -0.0016(12)
C44 0.078(2) 0.124(3) 0.068(2) 0.0500(19) -0.0042(16) 0.0092(19)
N1 0.0288(10) 0.0596(13) 0.0500(12) 0.0091(10) 0.0068(8) 0.0063(9)
N2 0.0286(10) 0.0539(11) 0.0410(11) 0.0099(9) 0.0058(8) 0.0051(8)
O1 0.0510(10) 0.0509(11) 0.0765(12) -0.0021(9) 0.0110(9) 0.0101(8)
O2 0.0665(11) 0.0478(11) 0.0634(11) 0.0043(8) 0.0208(9) 0.0012(9)
O3 0.0461(11) 0.0950(14) 0.0850(14) 0.0021(11) -0.0142(10) 0.0130(10)
O4 0.0651(12) 0.0589(12) 0.0881(14) -0.0094(10) -0.0129(10) 0.0161(9)
O5 0.0511(11) 0.0878(14) 0.0815(13) -0.0006(11) 0.0229(10) 0.0059(10)
O6 0.0617(12) 0.0778(13) 0.0728(13) 0.0068(10) 0.0257(10) -0.0173(10)
O7 0.0779(12) 0.0551(11) 0.0717(12) 0.0214(10) 0.0219(10) 0.0115(9)
O8 0.0696(11) 0.0480(11) 0.0601(12) -0.0012(9) 0.0028(9) -0.0052(8)
O9 0.0406(11) 0.1198(16) 0.0669(12) 0.0385(11) 0.0081(9) 0.0104(10)
O10 0.0535(10) 0.0956(13) 0.0498(10) 0.0300(10) 0.0056(9) -0.0002(9)

loop_
_atom_type_symbol
_atom_type_description
_atom_type_scat_dispersion_real
_atom_type_scat_dispersion_imag
_atom_type_scat_source
C C 0.0033 0.0016 'International Tables Vol C Tables 4.2.6.8 and 6.1.1.4'
H H 0.0000 0.0000 'International Tables Vol C Tables 4.2.6.8 and 6.1.1.4'
N N 0.0061 0.0033 'International Tables Vol C Tables 4.2.6.8 and 6.1.1.4'
O O 0.0106 0.0060 'International Tables Vol C Tables 4.2.6.8 and 6.1.1.4'

loop_
_geom_angle_atom_site_label_1
_geom_angle_atom_site_label_2
_geom_angle_atom_site_label_3
_geom_angle
C2 C1 C6 120.8(3)
C2 C1 H1 119.6
C6 C1 H1 119.6
C3 C2 C1 120.5(3)
C3 C2 H2 119.7
C1 C2 H2 119.7
C2 C3 C4 119.3(3)
C2 C3 H3 120.3
C4 C3 H3 120.3
C3 C4 C5 119.9(3)
C3 C4 H4 120.0
C5 C4 H4 120.0
C6 C5 C4 121.1(3)
C6 C5 H5 119.5
C4 C5 H5 119.5
C5 C6 C1 118.4(2)
C5 C6 C7 122.4(2)
C1 C6 C7 119.1(2)
N1 C7 C6 114.82(19)
N1 C7 H7A 108.6
C6 C7 H7A 108.6
N1 C7 H7B 108.6
C6 C7 H7B 108.6
H7A C7 H7B 107.5
O1 C8 N1 126.1(2)
O1 C8 C9 125.7(2)
N1 C8 C9 108.1(2)
C10 C9 C8 102.13(17)
C10 C9 C16 113.75(17)
C8 C9 C16 111.65(17)
C10 C9 C39 115.35(17)
C8 C9 C39 112.78(17)
C16 C9 C39 101.61(15)
C11 C10 C15 119.3(2)
C11 C10 C9 132.39(19)
C15 C10 C9 108.26(19)
C10 C11 C12 118.9(2)
C10 C11 H11 120.6
C12 C11 H11 120.6
C13 C12 C11 120.4(2)
C13 C12 H12 119.8
C11 C12 H12 119.8
C12 C13 C14 121.6(2)
C12 C13 H13 119.2
C14 C13 H13 119.2
C13 C14 C15 117.5(2)
C13 C14 H14 121.3
C15 C14 H14 121.3
C14 C15 C10 122.3(2)
C14 C15 N1 127.6(2)
C10 C15 N1 110.07(19)
C17 C16 C32 112.47(17)
C17 C16 C9 114.89(17)
C32 C16 C9 104.55(16)
C17 C16 H16 108.2
C32 C16 H16 108.2
C9 C16 H16 108.2
O2 C17 C18 121.0(2)
O2 C17 C16 119.8(2)
C18 C17 C16 119.2(2)
C24 C18 C19 117.4(2)
C24 C18 C17 118.4(2)
C19 C18 C17 124.2(2)
C18 C19 C20 121.0(2)
C18 C19 H19 119.5
C20 C19 H19 119.5
C21 C20 C19 121.3(3)
C21 C20 H20 119.3
C19 C20 H20 119.3
C23 C21 C20 117.1(2)
C23 C21 C22 121.9(3)
C20 C21 C22 121.0(3)
C21 C22 H22A 109.5
C21 C22 H22B 109.5
H22A C22 H22B 109.5
C21 C22 H22C 109.5
H22A C22 H22C 109.5
H22B C22 H22C 109.5
C21 C23 C24 122.4(3)
C21 C23 H23 118.8
C24 C23 H23 118.8
C18 C24 C23 120.7(3)
C18 C24 H24 119.7
C23 C24 H24 119.7
C26 C25 C30 121.9(4)
C26 C25 H25 119.1
C30 C25 H25 119.1
C27 C26 C25 119.4(4)
C27 C26 H26 120.3
C25 C26 H26 120.3
C26 C27 C28 122.4(4)
C26 C27 H27 118.8
C28 C27 H27 118.8
C27 C28 C29 118.2(4)
C27 C28 H28 120.9
C29 C28 H28 120.9
C30 C29 C28 119.8(4)
C30 C29 H29 120.1
C28 C29 H29 120.1
C25 C30 C29 118.3(3)
C25 C30 C31 120.6(3)
C29 C30 C31 121.0(3)
C30 C31 C32 112.39(19)
C30 C31 H31A 109.1
C32 C31 H31A 109.1
C30 C31 H31B 109.1
C32 C31 H31B 109.1
H31A C31 H31B 107.9
N2 C32 C16 103.74(16)
N2 C32 C31 113.09(17)
C16 C32 C31 111.97(19)
N2 C32 H32 109.3
C16 C32 H32 109.3
C31 C32 H32 109.3
C36 C33 N2 124.72(19)
C36 C33 C34 119.95(19)
N2 C33 C34 115.31(19)
O3 C34 O4 123.6(2)
O3 C34 C33 124.7(2)
O4 C34 C33 111.62(19)
O4 C35 H35A 109.5
O4 C35 H35B 109.5
H35A C35 H35B 109.5
O4 C35 H35C 109.5
H35A C35 H35C 109.5
H35B C35 H35C 109.5
C33 C36 C37 124.2(2)
C33 C36 H36 117.9
C37 C36 H36 117.9
O5 C37 O6 123.5(2)
O5 C37 C36 126.2(2)
O6 C37 C36 110.3(2)
O6 C38 H38A 109.5
O6 C38 H38B 109.5
H38A C38 H38B 109.5
O6 C38 H38C 109.5
H38A C38 H38C 109.5
H38B C38 H38C 109.5
N2 C39 C42 109.71(16)
N2 C39 C40 111.60(17)
C42 C39 C40 108.36(18)
N2 C39 C9 100.76(15)
C42 C39 C9 114.30(17)
C40 C39 C9 111.99(17)
O7 C40 O8 124.1(2)
O7 C40 C39 122.8(2)
O8 C40 C39 113.0(2)
O8 C41 H41A 109.5
O8 C41 H41B 109.5
H41A C41 H41B 109.5
O8 C41 H41C 109.5
H41A C41 H41C 109.5
H41B C41 H41C 109.5
C43 C42 C39 115.52(19)
C43 C42 H42A 108.4
C39 C42 H42A 108.4
C43 C42 H42B 108.4
C39 C42 H42B 108.4
H42A C42 H42B 107.5
O9 C43 O10 123.0(2)
O9 C43 C42 125.6(2)
O10 C43 C42 111.2(2)
O10 C44 H44A 109.5
O10 C44 H44B 109.5
H44A C44 H44B 109.5
O10 C44 H44C 109.5
H44A C44 H44C 109.5
H44B C44 H44C 109.5
C8 N1 C15 111.07(18)
C8 N1 C7 122.6(2)
C15 N1 C7 123.54(19)
C33 N2 C39 123.19(17)
C33 N2 C32 121.00(16)
C39 N2 C32 113.53(15)
C34 O4 C35 115.6(2)
C37 O6 C38 116.3(2)
C40 O8 C41 116.3(2)
C43 O10 C44 115.4(2)

loop_
_geom_bond_atom_site_label_1
_geom_bond_atom_site_label_2
_geom_bond_distance
C1 C2 1.370(4)
C1 C6 1.375(3)
C1 H1 0.9300
C2 C3 1.361(5)
C2 H2 0.9300
C3 C4 1.367(4)
C3 H3 0.9300
C4 C5 1.382(4)
C4 H4 0.9300
C5 C6 1.360(3)
C5 H5 0.9300
C6 C7 1.511(3)
C7 N1 1.457(3)
C7 H7A 0.9700
C7 H7B 0.9700
C8 O1 1.216(3)
C8 N1 1.365(3)
C8 C9 1.542(3)
C9 C10 1.514(3)
C9 C16 1.563(3)
C9 C39 1.581(3)
C10 C11 1.373(3)
C10 C15 1.397(3)
C11 C12 1.401(3)
C11 H11 0.9300
C12 C13 1.375(3)
C12 H12 0.9300
C13 C14 1.376(3)
C13 H13 0.9300
C14 C15 1.379(3)
C14 H14 0.9300
C15 N1 1.404(3)
C16 C17 1.533(3)
C16 C32 1.538(3)
C16 H16 0.9800
C17 O2 1.210(3)
C17 C18 1.486(3)
C18 C24 1.374(3)
C18 C19 1.376(3)
C19 C20 1.388(3)
C19 H19 0.9300
C20 C21 1.370(4)
C20 H20 0.9300
C21 C23 1.360(4)
C21 C22 1.509(4)
C22 H22A 0.9600
C22 H22B 0.9600
C22 H22C 0.9600
C23 C24 1.379(4)
C23 H23 0.9300
C24 H24 0.9300
C25 C26 1.364(5)
C25 C30 1.370(4)
C25 H25 0.9300
C26 C27 1.326(6)
C26 H26 0.9300
C27 C28 1.370(6)
C27 H27 0.9300
C28 C29 1.406(5)
C28 H28 0.9300
C29 C30 1.381(4)
C29 H29 0.9300
C30 C31 1.501(3)
C31 C32 1.539(3)
C31 H31A 0.9700
C31 H31B 0.9700
C32 N2 1.478(3)
C32 H32 0.9800
C33 C36 1.349(3)
C33 N2 1.378(3)
C33 C34 1.507(3)
C34 O3 1.204(3)
C34 O4 1.318(3)
C35 O4 1.451(3)
C35 H35A 0.9600
C35 H35B 0.9600
C35 H35C 0.9600
C36 C37 1.448(3)
C36 H36 0.9300
C37 O5 1.212(3)
C37 O6 1.335(3)
C38 O6 1.442(3)
C38 H38A 0.9600
C38 H38B 0.9600
C38 H38C 0.9600
C39 N2 1.476(2)
C39 C42 1.538(3)
C39 C40 1.552(3)
C40 O7 1.204(3)
C40 O8 1.323(3)
C41 O8 1.452(3)
C41 H41A 0.9600
C41 H41B 0.9600
C41 H41C 0.9600
C42 C43 1.502(3)
C42 H42A 0.9700
C42 H42B 0.9700
C43 O9 1.202(3)
C43 O10 1.333(3)
C44 O10 1.451(3)
C44 H44A 0.9600
C44 H44B 0.9600
C44 H44C 0.9600
